data_1507028
loop_
_publ_author_name
'Teichert, Antje'
'Jantos, Katja'
'Harms, Klaus'
'Studer, Armido'

_publ_section_title
;
 One-pot homolytic aromatic substitutions/HWE olefinations under microwave
 conditions for the formation of a small oxindole library.
;
_journal_issue 20
_journal_name_full 'Organic letters'
_journal_page_first 3477
_journal_page_last 3480
_journal_paper_doi 10.1021/ol048759t
_journal_volume 6
_journal_year 2004
_chemical_formula_moiety 'C17 H12 F3 N1 O1'
_chemical_formula_sum 'C17 H12 F3 N O'
_chemical_formula_weight 303.28
_chemical_name_systematic
;

 ?

;
_space_group_IT_number 14
_symmetry_cell_setting monoclinic
_symmetry_space_group_name_Hall '-P 2ybc'
_symmetry_space_group_name_H-M 'P 1 21/c 1'
_atom_sites_solution_secondary difmap
_audit_creation_method SHELXL-97
_cell_angle_alpha 90.00
_cell_angle_beta 104.698(8)
_cell_angle_gamma 90.00
_cell_formula_units_Z 4
_cell_length_a 14.1031(14)
_cell_length_b 14.1003(11)
_cell_length_c 7.1912(7)
_cell_measurement_reflns_used 15692
_cell_measurement_temperature 193(2)
_cell_measurement_theta_max 26
_cell_measurement_theta_min 1.5
_cell_volume 1383.2(2)
_computing_molecular_graphics 'Ortep-3 for Windows (Farrugia, 1997)'
_computing_publication_material 'WinGX publication routines (Farrugia, 1999)'
_computing_structure_refinement 'SHELXL-97 (Sheldrick, 1997)'
_computing_structure_solution 'SHELXS-97 (Sheldrick, 1997)'
_diffrn_ambient_temperature 193(2)
_diffrn_measured_fraction_theta_full 0.993
_diffrn_measured_fraction_theta_max 0.993
_diffrn_radiation_monochromator graphite
_diffrn_radiation_source 'fine-focus sealed tube'
_diffrn_radiation_type MoK\a
_diffrn_radiation_wavelength 0.71073
_diffrn_reflns_av_R_equivalents 0.0445
_diffrn_reflns_av_sigmaI/netI 0.0257
_diffrn_reflns_limit_h_max 17
_diffrn_reflns_limit_h_min -17
_diffrn_reflns_limit_k_max 17
_diffrn_reflns_limit_k_min -17
_diffrn_reflns_limit_l_max 8
_diffrn_reflns_limit_l_min -8
_diffrn_reflns_number 14257
_diffrn_reflns_theta_full 26.13
_diffrn_reflns_theta_max 26.13
_diffrn_reflns_theta_min 1.49
_exptl_absorpt_coefficient_mu 0.118
_exptl_absorpt_correction_type none
_exptl_crystal_colour colourless
_exptl_crystal_density_diffrn 1.456
_exptl_crystal_density_method 'not measured'
_exptl_crystal_description cube
_exptl_crystal_F_000 624
_exptl_crystal_size_max 0.30
_exptl_crystal_size_mid 0.30
_exptl_crystal_size_min 0.28
_refine_diff_density_max 0.133
_refine_diff_density_min -0.165
_refine_diff_density_rms 0.028
_refine_ls_extinction_coef 0.054(8)
_refine_ls_extinction_expression Fc^*^=kFc[1+0.001xFc^2^\l^3^/sin(2\q)]^-1/4^
_refine_ls_extinction_method SHELXL
_refine_ls_goodness_of_fit_ref 1.057
_refine_ls_matrix_type full
_refine_ls_number_parameters 251
_refine_ls_number_reflns 2734
_refine_ls_number_restraints 30
_refine_ls_restrained_S_all 1.061
_refine_ls_R_factor_all 0.0541
_refine_ls_R_factor_gt 0.0406
_refine_ls_shift/su_max 0.000
_refine_ls_shift/su_mean 0.000
_refine_ls_structure_factor_coef Fsqd
_refine_ls_weighting_details 'calc w=1/[\s^2^(Fo^2^)+(0.0542P)^2^+0.2154P] where P=(Fo^2^+2Fc^2^)/3'
_refine_ls_weighting_scheme calc
_refine_ls_wR_factor_gt 0.1028
_refine_ls_wR_factor_ref 0.1089
_reflns_number_gt 2135
_reflns_number_total 2734
_reflns_threshold_expression >2sigma(I)
_cod_data_source_file ol048759tsi20040630_105137.cif
_cod_data_source_block tei01
_cod_original_sg_symbol_H-M 'P 21/c'
_cod_database_code 1507028

loop_
_symmetry_equiv_pos_as_xyz
'x, y, z'
'-x, y+1/2, -z+1/2'
'-x, -y, -z'
'x, -y-1/2, z-1/2'

loop_
_atom_site_label
_atom_site_type_symbol
_atom_site_fract_x
_atom_site_fract_y
_atom_site_fract_z
_atom_site_U_iso_or_equiv
_atom_site_adp_type
_atom_site_occupancy
_atom_site_symmetry_multiplicity
_atom_site_calc_flag
_atom_site_refinement_flags
_atom_site_disorder_assembly
_atom_site_disorder_group
C1 C 0.89406(10) 0.29412(10) 0.1022(2) 0.0452(4) Uani 1 1 d . . .
C3 C 0.88223(11) 0.45663(11) 0.0959(2) 0.0499(4) Uani 1 1 d . . .
C4 C 0.90151(15) 0.55212(13) 0.1310(3) 0.0628(5) Uani 1 1 d . . .
C5 C 0.82902(17) 0.61599(13) 0.0423(3) 0.0696(5) Uani 1 1 d . . .
C6 C 0.74163(15) 0.58619(12) -0.0773(3) 0.0652(5) Uani 1 1 d . . .
C7 C 0.72333(13) 0.49004(11) -0.1126(3) 0.0537(4) Uani 1 1 d . . .
C8 C 0.79408(10) 0.42482(10) -0.0250(2) 0.0456(4) Uani 1 1 d . . .
C9 C 0.79573(10) 0.32076(10) -0.0258(2) 0.0413(3) Uani 1 1 d . . .
C10 C 0.71850(10) 0.26777(10) -0.1163(2) 0.0420(3) Uani 1 1 d . . .
C11 C 0.69696(10) 0.16615(10) -0.1299(2) 0.0410(3) Uani 1 1 d . . .
C12 C 0.60140(11) 0.14052(11) -0.2262(3) 0.0563(4) Uani 1 1 d . . .
C13 C 0.57180(12) 0.04712(11) -0.2442(3) 0.0612(5) Uani 1 1 d . . .
C14 C 0.63779(11) -0.02379(10) -0.1667(2) 0.0488(4) Uani 1 1 d . B .
C15 C 0.73325(11) -0.00031(11) -0.0767(2) 0.0496(4) Uani 1 1 d . . .
C16 C 0.76294(11) 0.09337(10) -0.0572(2) 0.0467(4) Uani 1 1 d . . .
C17 C 1.03454(12) 0.38268(15) 0.3075(3) 0.0656(5) Uani 1 1 d . . .
H17A H 1.0483 0.4484 0.3500 0.098 Uiso 0.31(2) 1 calc PR A 2
H17B H 1.0856 0.3602 0.2478 0.098 Uiso 0.31(2) 1 calc PR A 2
H17C H 1.0336 0.3427 0.4185 0.098 Uiso 0.31(2) 1 calc PR A 2
H17D H 1.0634 0.3191 0.3276 0.098 Uiso 0.69(2) 1 d PR A 1
H17E H 1.0261 0.4074 0.4297 0.098 Uiso 0.69(2) 1 d PR A 1
H17F H 1.0781 0.4248 0.2590 0.098 Uiso 0.69(2) 1 d PR A 1
C18 C 0.60493(13) -0.12463(11) -0.1793(3) 0.0609(5) Uani 1 1 d D . .
N2 N 0.94006(9) 0.37790(9) 0.16907(19) 0.0510(3) Uani 1 1 d . . .
O1 O 0.93064(7) 0.21595(8) 0.14618(17) 0.0545(3) Uani 1 1 d . . .
F1 F 0.55321(14) -0.14908(9) -0.3524(2) 0.1052(7) Uani 0.928(3) 1 d PD B 1
F1A F 0.5092(7) -0.1328(11) -0.226(3) 0.070(5) Uiso 0.072(3) 1 d PD B 2
F2 F 0.54818(17) -0.14308(10) -0.0653(3) 0.1254(9) Uani 0.928(3) 1 d PD B 1
F2A F 0.6331(13) -0.1703(12) -0.0189(17) 0.078(6) Uiso 0.072(3) 1 d PD B 2
F3 F 0.67751(11) -0.18571(8) -0.1372(3) 0.1172(8) Uani 0.928(3) 1 d PD B 1
F3A F 0.6316(14) -0.1770(12) -0.304(2) 0.085(6) Uiso 0.072(3) 1 d PD B 2
H4 H 0.9630(14) 0.5708(14) 0.206(3) 0.066(5) Uiso 1 1 d . . .
H5 H 0.8393(15) 0.6851(16) 0.062(3) 0.079(6) Uiso 1 1 d . . .
H6 H 0.6916(15) 0.6328(16) -0.132(3) 0.082(6) Uiso 1 1 d . . .
H7 H 0.6598(15) 0.4706(15) -0.199(3) 0.076(6) Uiso 1 1 d . . .
H10 H 0.6617(13) 0.3038(13) -0.188(3) 0.059(5) Uiso 1 1 d . . .
H12 H 0.5530(14) 0.1910(14) -0.280(3) 0.069(5) Uiso 1 1 d . . .
H13 H 0.5033(14) 0.0317(13) -0.316(3) 0.069(5) Uiso 1 1 d . . .
H15 H 0.7794(13) -0.0512(14) -0.022(3) 0.067(5) Uiso 1 1 d . . .
H16 H 0.8308(13) 0.1100(12) 0.007(2) 0.058(5) Uiso 1 1 d . . .

loop_
_atom_site_aniso_label
_atom_site_aniso_U_11
_atom_site_aniso_U_22
_atom_site_aniso_U_33
_atom_site_aniso_U_23
_atom_site_aniso_U_13
_atom_site_aniso_U_12
C1 0.0434(7) 0.0474(8) 0.0456(8) -0.0030(6) 0.0127(6) -0.0037(6)
C3 0.0577(9) 0.0464(8) 0.0490(9) -0.0056(7) 0.0200(7) -0.0119(7)
C4 0.0771(11) 0.0545(10) 0.0613(11) -0.0130(8) 0.0256(9) -0.0265(9)
C5 0.0991(15) 0.0403(9) 0.0769(13) -0.0085(8) 0.0363(11) -0.0136(9)
C6 0.0833(12) 0.0394(9) 0.0777(12) -0.0014(8) 0.0294(10) 0.0003(9)
C7 0.0612(9) 0.0392(8) 0.0623(10) -0.0004(7) 0.0190(8) 0.0003(7)
C8 0.0526(8) 0.0389(7) 0.0485(8) -0.0039(6) 0.0185(7) -0.0046(6)
C9 0.0440(7) 0.0385(7) 0.0425(8) -0.0030(6) 0.0128(6) -0.0009(5)
C10 0.0421(7) 0.0375(7) 0.0457(8) -0.0019(6) 0.0101(6) 0.0029(6)
C11 0.0412(7) 0.0386(7) 0.0435(8) -0.0033(6) 0.0115(6) 0.0001(5)
C12 0.0425(8) 0.0400(8) 0.0809(12) -0.0039(8) 0.0055(8) 0.0035(6)
C13 0.0423(8) 0.0441(8) 0.0910(13) -0.0065(8) 0.0054(8) -0.0032(6)
C14 0.0520(8) 0.0382(8) 0.0570(9) -0.0022(6) 0.0151(7) -0.0032(6)
C15 0.0515(8) 0.0392(8) 0.0535(9) 0.0030(6) 0.0048(7) 0.0035(6)
C16 0.0436(7) 0.0405(8) 0.0520(9) 0.0000(6) 0.0049(6) 0.0003(6)
C17 0.0520(9) 0.0827(13) 0.0573(10) -0.0050(9) 0.0048(8) -0.0193(8)
C18 0.0637(10) 0.0425(9) 0.0738(12) -0.0011(8) 0.0124(9) -0.0060(7)
N2 0.0473(7) 0.0537(8) 0.0499(7) -0.0051(6) 0.0085(6) -0.0118(6)
O1 0.0448(6) 0.0519(6) 0.0620(7) 0.0002(5) 0.0045(5) 0.0026(5)
F1 0.1458(16) 0.0530(7) 0.0940(11) -0.0091(7) -0.0118(10) -0.0344(8)
F2 0.186(2) 0.0685(9) 0.161(2) -0.0172(10) 0.1162(17) -0.0522(11)
F3 0.0867(10) 0.0349(6) 0.211(2) 0.0061(8) 0.0038(12) 0.0024(6)

loop_
_atom_type_symbol
_atom_type_description
_atom_type_scat_dispersion_real
_atom_type_scat_dispersion_imag
_atom_type_scat_source
C C 0.0033 0.0016 'International Tables Vol C Tables 4.2.6.8 and 6.1.1.4'
H H 0.0000 0.0000 'International Tables Vol C Tables 4.2.6.8 and 6.1.1.4'
N N 0.0061 0.0033 'International Tables Vol C Tables 4.2.6.8 and 6.1.1.4'
O O 0.0106 0.0060 'International Tables Vol C Tables 4.2.6.8 and 6.1.1.4'
F F 0.0171 0.0103 'International Tables Vol C Tables 4.2.6.8 and 6.1.1.4'

loop_
_geom_angle_atom_site_label_1
_geom_angle_atom_site_label_2
_geom_angle_atom_site_label_3
_geom_angle
O1 C1 N2 123.57(13)
O1 C1 C9 130.20(13)
N2 C1 C9 106.22(12)
C4 C3 C8 121.88(17)
C4 C3 N2 129.38(16)
C8 C3 N2 108.72(13)
C3 C4 C5 117.32(17)
C3 C4 H4 119.4(12)
C5 C4 H4 123.2(12)
C6 C5 C4 121.75(17)
C6 C5 H5 117.7(12)
C4 C5 H5 120.5(12)
C5 C6 C7 120.42(18)
C5 C6 H6 119.3(13)
C7 C6 H6 120.2(13)
C8 C7 C6 119.02(17)
C8 C7 H7 122.3(12)
C6 C7 H7 118.7(12)
C7 C8 C3 119.61(14)
C7 C8 C9 132.24(14)
C3 C8 C9 108.11(13)
C10 C9 C8 123.07(13)
C10 C9 C1 131.68(13)
C8 C9 C1 105.09(12)
C9 C10 C11 134.88(14)
C9 C10 H10 114.9(10)
C11 C10 H10 110.2(10)
C16 C11 C12 117.60(13)
C16 C11 C10 126.02(13)
C12 C11 C10 116.38(13)
C13 C12 C11 121.66(14)
C13 C12 H12 119.1(11)
C11 C12 H12 119.2(11)
C12 C13 C14 119.76(15)
C12 C13 H13 119.2(11)
C14 C13 H13 121.0(11)
C15 C14 C13 119.53(14)
C15 C14 C18 120.61(14)
C13 C14 C18 119.86(14)
C14 C15 C16 120.80(14)
C14 C15 H15 118.8(11)
C16 C15 H15 120.3(11)
C15 C16 C11 120.60(14)
C15 C16 H16 120.7(10)
C11 C16 H16 118.7(10)
N2 C17 H17A 109.5
N2 C17 H17B 109.5
H17A C17 H17B 109.5
N2 C17 H17C 109.5
H17A C17 H17C 109.5
H17B C17 H17C 109.5
N2 C17 H17D 109.5
H17A C17 H17D 141.1
H17B C17 H17D 56.3
H17C C17 H17D 56.2
N2 C17 H17E 109.5
H17A C17 H17E 56.2
H17B C17 H17E 141.1
H17C C17 H17E 56.3
N2 C17 H17F 109.5
H17A C17 H17F 56.3
H17B C17 H17F 56.2
H17C C17 H17F 141.1
F3A C18 F2A 105.0(9)
F3A C18 F2 130.9(8)
F2A C18 F2 56.0(8)
F3A C18 F1A 103.4(9)
F2A C18 F1A 104.5(9)
F2 C18 F1A 52.5(8)
F3A C18 F3 55.8(9)
F2A C18 F3 54.7(8)
F2 C18 F3 106.88(18)
F1A C18 F3 133.9(7)
F3A C18 F1 51.8(9)
F2A C18 F1 133.1(8)
F2 C18 F1 105.05(17)
F1A C18 F1 56.4(8)
F3 C18 F1 104.95(17)
F3A C18 C14 116.5(8)
F2A C18 C14 113.6(8)
F2 C18 C14 112.44(15)
F1A C18 C14 112.5(7)
F3 C18 C14 113.54(14)
F1 C18 C14 113.28(15)
C1 N2 C3 111.84(12)
C1 N2 C17 123.41(14)
C3 N2 C17 124.65(14)

loop_
_geom_bond_atom_site_label_1
_geom_bond_atom_site_label_2
_geom_bond_distance
C1 O1 1.2240(18)
C1 N2 1.3745(19)
C1 C9 1.505(2)
C3 C4 1.384(2)
C3 C8 1.398(2)
C3 N2 1.399(2)
C4 C5 1.390(3)
C4 H4 0.935(19)
C5 C6 1.378(3)
C5 H5 0.99(2)
C6 C7 1.391(2)
C6 H6 0.97(2)
C7 C8 1.385(2)
C7 H7 0.99(2)
C8 C9 1.468(2)
C9 C10 1.345(2)
C10 C11 1.4628(19)
C10 H10 0.977(18)
C11 C16 1.395(2)
C11 C12 1.397(2)
C12 C13 1.378(2)
C12 H12 0.99(2)
C13 C14 1.383(2)
C13 H13 0.997(19)
C14 C15 1.378(2)
C14 C18 1.491(2)
C15 C16 1.382(2)
C15 H15 0.981(19)
C16 H16 0.980(17)
C17 N2 1.449(2)
C17 H17A 0.9800
C17 H17B 0.9800
C17 H17C 0.9800
C17 H17D 0.9800
C17 H17E 0.9800
C17 H17F 0.9800
C18 F3A 1.292(11)
C18 F2A 1.292(11)
C18 F2 1.309(2)
C18 F1A 1.311(10)
C18 F3 1.313(2)
C18 F1 1.319(2)

loop_
_geom_torsion_atom_site_label_1
_geom_torsion_atom_site_label_2
_geom_torsion_atom_site_label_3
_geom_torsion_atom_site_label_4
_geom_torsion
C8 C3 C4 C5 0.6(2)
N2 C3 C4 C5 -178.13(15)
C3 C4 C5 C6 -0.6(3)
C4 C5 C6 C7 0.2(3)
C5 C6 C7 C8 0.3(3)
C6 C7 C8 C3 -0.3(2)
C6 C7 C8 C9 177.01(16)
C4 C3 C8 C7 -0.2(2)
N2 C3 C8 C7 178.78(13)
C4 C3 C8 C9 -178.05(14)
N2 C3 C8 C9 0.90(16)
C7 C8 C9 C10 -2.9(3)
C3 C8 C9 C10 174.62(14)
C7 C8 C9 C1 -178.81(16)
C3 C8 C9 C1 -1.30(15)
O1 C1 C9 C10 5.3(3)
N2 C1 C9 C10 -174.20(15)
O1 C1 C9 C8 -179.31(15)
N2 C1 C9 C8 1.23(14)
C8 C9 C10 C11 -174.80(14)
C1 C9 C10 C11 -0.1(3)
C9 C10 C11 C16 -6.9(3)
C9 C10 C11 C12 173.59(17)
C16 C11 C12 C13 2.0(3)
C10 C11 C12 C13 -178.40(16)
C11 C12 C13 C14 -0.5(3)
C12 C13 C14 C15 -1.7(3)
C12 C13 C14 C18 177.63(17)
C13 C14 C15 C16 2.2(2)
C18 C14 C15 C16 -177.10(15)
C14 C15 C16 C11 -0.6(2)
C12 C11 C16 C15 -1.5(2)
C10 C11 C16 C15 178.98(14)
C15 C14 C18 F3A -76.1(10)
C13 C14 C18 F3A 104.6(10)
C15 C14 C18 F2A 46.2(10)
C13 C14 C18 F2A -133.1(10)
C15 C14 C18 F2 107.5(2)
C13 C14 C18 F2 -71.8(2)
C15 C14 C18 F1A 164.7(9)
C13 C14 C18 F1A -14.6(9)
C15 C14 C18 F3 -14.0(3)
C13 C14 C18 F3 166.68(19)
C15 C14 C18 F1 -133.60(19)
C13 C14 C18 F1 47.1(2)
O1 C1 N2 C3 179.76(14)
C9 C1 N2 C3 -0.73(16)
O1 C1 N2 C17 -3.7(2)
C9 C1 N2 C17 175.85(13)
C4 C3 N2 C1 178.76(16)
C8 C3 N2 C1 -0.09(17)
C4 C3 N2 C17 2.2(3)
C8 C3 N2 C17 -176.62(14)
